data_4135364
loop_
_publ_author_name
'Li, Yan-Bo'
'Tian, Hu'
'Yin, Liang'

_publ_section_title
;
 Copper(I)-Catalyzed Asymmetric 1,4-Conjugate Hydrophosphination of
 \a,\b-Unsaturated Amides.
;
_journal_issue 47
_journal_name_full 'Journal of the American Chemical Society'
_journal_page_first 20098
_journal_page_last 20106
_journal_paper_doi 10.1021/jacs.0c09654
_journal_volume 142
_journal_year 2020
_chemical_absolute_configuration rmad
_chemical_formula_moiety 'C20 H26 N O2 P'
_chemical_formula_sum 'C20 H26 N O2 P'
_chemical_formula_weight 343.39
_space_group_crystal_system orthorhombic
_space_group_IT_number 19
_space_group_name_Hall 'P 2ac 2ab'
_space_group_name_H-M_alt 'P 21 21 21'
_atom_sites_solution_hydrogens geom
_atom_sites_solution_primary dual
_audit_creation_date 2019-11-25
_audit_creation_method
;
Olex2 1.2
(compiled 2018.05.29 svn.r3508 for OlexSys, GUI svn.r5506)
;
_cell_angle_alpha 90
_cell_angle_beta 90
_cell_angle_gamma 90
_cell_formula_units_Z 4
_cell_length_a 7.9196(3)
_cell_length_b 8.5050(4)
_cell_length_c 27.3040(12)
_cell_measurement_reflns_used 7253
_cell_measurement_temperature 170(2)
_cell_measurement_theta_max 54.89
_cell_measurement_theta_min 4.74
_cell_volume 1839.09(14)
_computing_cell_refinement 'SAINT v8.37A (Bruker, 2015)'
_computing_data_reduction 'SAINT v8.37A (Bruker, 2015)'
_computing_molecular_graphics 'Olex2 (Dolomanov et al., 2009)'
_computing_publication_material 'Olex2 (Dolomanov et al., 2009)'
_computing_structure_refinement 'ShelXL (Sheldrick, 2015)'
_computing_structure_solution 'ShelXT (Sheldrick, 2015)'
_diffrn_ambient_temperature 169.99
_diffrn_measured_fraction_theta_full 0.988
_diffrn_measured_fraction_theta_max 0.988
_diffrn_measurement_device_type 'Bruker D8 Venture'
_diffrn_measurement_method '\f and \w scans'
_diffrn_radiation_type GaK\a
_diffrn_radiation_wavelength 1.34139
_diffrn_reflns_av_R_equivalents 0.0608
_diffrn_reflns_av_unetI/netI 0.0588
_diffrn_reflns_Laue_measured_fraction_full 0.988
_diffrn_reflns_Laue_measured_fraction_max 0.988
_diffrn_reflns_limit_h_max 9
_diffrn_reflns_limit_h_min -7
_diffrn_reflns_limit_k_max 10
_diffrn_reflns_limit_k_min -10
_diffrn_reflns_limit_l_max 22
_diffrn_reflns_limit_l_min -33
_diffrn_reflns_number 11473
_diffrn_reflns_point_group_measured_fraction_full 0.976
_diffrn_reflns_point_group_measured_fraction_max 0.976
_diffrn_reflns_theta_full 53.594
_diffrn_reflns_theta_max 54.863
_diffrn_reflns_theta_min 4.738
_diffrn_standards_number 0
_exptl_absorpt_coefficient_mu 0.912
_exptl_absorpt_correction_T_max 0.7508
_exptl_absorpt_correction_T_min 0.5407
_exptl_absorpt_correction_type multi-scan
_exptl_absorpt_process_details
'SADABS-2016/2 (Bruker,2016/2) was used for absorption correction. wR2(int) was 0.1618 before and 0.0832 after correction. The Ratio of minimum to maximum transmission is 0.7202. The \l/2 correction factor is Not present.'
_exptl_crystal_colour colourless
_exptl_crystal_density_diffrn 1.240
_exptl_crystal_description block
_exptl_crystal_F_000 736
_exptl_crystal_size_max 0.06
_exptl_crystal_size_mid 0.06
_exptl_crystal_size_min 0.05
_refine_diff_density_max 0.491
_refine_diff_density_min -0.459
_refine_diff_density_rms 0.053
_refine_ls_abs_structure_details
;
 Flack x determined using 1060 quotients [(I+)-(I-)]/[(I+)+(I-)]
 (Parsons, Flack and Wagner, Acta Cryst. B69 (2013) 249-259).
;
_refine_ls_abs_structure_Flack 0.07(2)
_refine_ls_extinction_method none
_refine_ls_goodness_of_fit_ref 1.039
_refine_ls_hydrogen_treatment constr
_refine_ls_matrix_type full
_refine_ls_number_parameters 222
_refine_ls_number_reflns 3414
_refine_ls_number_restraints 0
_refine_ls_restrained_S_all 1.039
_refine_ls_R_factor_all 0.0613
_refine_ls_R_factor_gt 0.0479
_refine_ls_shift/su_max 0.004
_refine_ls_shift/su_mean 0.000
_refine_ls_structure_factor_coef Fsqd
_refine_ls_weighting_details 'w=1/[\s^2^(Fo^2^)+(0.0408P)^2^+1.1508P] where P=(Fo^2^+2Fc^2^)/3'
_refine_ls_weighting_scheme calc
_refine_ls_wR_factor_gt 0.1076
_refine_ls_wR_factor_ref 0.1170
_reflns_Friedel_coverage 0.696
_reflns_Friedel_fraction_full 0.960
_reflns_Friedel_fraction_max 0.960
_reflns_number_gt 2938
_reflns_number_total 3414
_reflns_threshold_expression 'I > 2\s(I)'
_cod_data_source_file ja0c09654_si_002.cif
_cod_data_source_block mj19757_0m
_cod_depositor_comments 'Adding full bibliography for 4135364--4135366.cif.'
_cod_database_code 4135364
_shelx_shelxl_version_number 2016/6
_shelx_space_group_comment
;
The symmetry employed for this shelxl refinement is uniquely defined
by the following loop, which should always be used as a source of
symmetry information in preference to the above space-group names.
They are only intended as comments.
;
_shelx_estimated_absorpt_t_max 0.956
_shelx_estimated_absorpt_t_min 0.947
_olex2_refinement_description
;
1. Fixed Uiso
 At 1.2 times of:
  All C(H) groups, All C(H,H) groups
 At 1.5 times of:
  All C(H,H,H) groups
2.a Secondary CH2 refined with riding coordinates:
 C1(H1A,H1B), C2(H2A,H2B)
2.b Aromatic/amide H refined with riding coordinates:
 C7(H7), C8(H8), C9(H9), C10(H10), C11(H11), C14(H14), C16(H16)
2.c Idealised Me refined as rotating group:
 C4(H4A,H4B,H4C), C5(H5A,H5B,H5C), C18(H18A,H18B,H18C), C19(H19A,H19B,H19C),
 C20(H20A,H20B,H20C)
;
_olex2_submission_special_instructions 'No special instructions were received'

loop_
_space_group_symop_operation_xyz
'x, y, z'
'-x+1/2, -y, z+1/2'
'-x, y+1/2, -z+1/2'
'x+1/2, -y+1/2, -z'

loop_
_atom_site_label
_atom_site_type_symbol
_atom_site_fract_x
_atom_site_fract_y
_atom_site_fract_z
_atom_site_U_iso_or_equiv
_atom_site_adp_type
_atom_site_occupancy
_atom_site_site_symmetry_order
_atom_site_calc_flag
_atom_site_refinement_flags_posn
_atom_site_refinement_flags_adp
_atom_site_refinement_flags_occupancy
_atom_site_disorder_assembly
_atom_site_disorder_group
P1 P 0.82190(11) 0.25784(12) 0.61997(3) 0.0267(2) Uani 1 1 d . . . . .
O1 O 0.8614(3) 0.1202(3) 0.58844(10) 0.0342(7) Uani 1 1 d . . . . .
O2 O 0.4510(4) 0.0417(4) 0.72807(11) 0.0438(8) Uani 1 1 d . . . . .
N1 N 0.2796(4) -0.0336(4) 0.66674(12) 0.0342(8) Uani 1 1 d . . . . .
C1 C 0.6831(5) 0.1995(5) 0.66943(15) 0.0315(9) Uani 1 1 d . . . . .
H1A H 0.742152 0.125950 0.691692 0.038 Uiso 1 1 calc R . . . .
H1B H 0.647883 0.292876 0.688527 0.038 Uiso 1 1 calc R . . . .
C2 C 0.5296(5) 0.1200(5) 0.64700(14) 0.0304(9) Uani 1 1 d . . . . .
H2A H 0.568274 0.040997 0.622849 0.036 Uiso 1 1 calc R . . . .
H2B H 0.462372 0.199746 0.629195 0.036 Uiso 1 1 calc R . . . .
C3 C 0.4166(5) 0.0391(5) 0.68454(15) 0.0310(9) Uani 1 1 d . . . . .
C4 C 0.2360(5) -0.0452(5) 0.61531(16) 0.0402(10) Uani 1 1 d . . . . .
H4A H 0.294713 0.037426 0.596974 0.060 Uiso 1 1 calc GR . . . .
H4B H 0.113765 -0.032353 0.611406 0.060 Uiso 1 1 calc GR . . . .
H4C H 0.270036 -0.148395 0.602789 0.060 Uiso 1 1 calc GR . . . .
C5 C 0.1634(6) -0.1074(6) 0.70126(17) 0.0492(12) Uani 1 1 d . . . . .
H5A H 0.185719 -0.220631 0.702598 0.074 Uiso 1 1 calc GR . . . .
H5B H 0.046953 -0.089479 0.690500 0.074 Uiso 1 1 calc GR . . . .
H5C H 0.179593 -0.061557 0.733854 0.074 Uiso 1 1 calc GR . . . .
C6 C 1.0142(5) 0.3402(4) 0.64531(14) 0.0272(9) Uani 1 1 d . . . . .
C7 C 1.0664(5) 0.3157(5) 0.69292(15) 0.0325(10) Uani 1 1 d . . . . .
H7 H 0.999453 0.253395 0.714310 0.039 Uiso 1 1 calc R . . . .
C8 C 1.2156(5) 0.3813(5) 0.70975(16) 0.0386(11) Uani 1 1 d . . . . .
H8 H 1.250085 0.364233 0.742654 0.046 Uiso 1 1 calc R . . . .
C9 C 1.3144(5) 0.4712(5) 0.67896(16) 0.0374(10) Uani 1 1 d . . . . .
H9 H 1.415135 0.518437 0.690802 0.045 Uiso 1 1 calc R . . . .
C10 C 1.2659(5) 0.4919(5) 0.63092(18) 0.0378(10) Uani 1 1 d . . . . .
H10 H 1.335789 0.550580 0.609324 0.045 Uiso 1 1 calc R . . . .
C11 C 1.1163(5) 0.4280(5) 0.61388(15) 0.0327(9) Uani 1 1 d . . . . .
H11 H 1.083115 0.443919 0.580815 0.039 Uiso 1 1 calc R . . . .
C12 C 0.7198(4) 0.4192(4) 0.58726(14) 0.0258(8) Uani 1 1 d . . . . .
C13 C 0.7180(4) 0.5753(5) 0.60685(14) 0.0277(9) Uani 1 1 d . . . . .
C14 C 0.6615(5) 0.6970(5) 0.57750(15) 0.0317(9) Uani 1 1 d . . . . .
H14 H 0.665865 0.801024 0.590104 0.038 Uiso 1 1 calc R . . . .
C15 C 0.5990(5) 0.6747(5) 0.53067(16) 0.0318(9) Uani 1 1 d . . . . .
C16 C 0.5873(5) 0.5209(5) 0.51356(14) 0.0307(9) Uani 1 1 d . . . . .
H16 H 0.537339 0.502055 0.482477 0.037 Uiso 1 1 calc R . . . .
C17 C 0.6471(5) 0.3935(5) 0.54080(14) 0.0274(9) Uani 1 1 d . . . . .
C18 C 0.6276(6) 0.2340(5) 0.51711(15) 0.0390(10) Uani 1 1 d . . . . .
H18A H 0.554283 0.242966 0.488345 0.058 Uiso 1 1 calc GR . . . .
H18B H 0.577303 0.160548 0.540610 0.058 Uiso 1 1 calc GR . . . .
H18C H 0.738738 0.194902 0.507020 0.058 Uiso 1 1 calc GR . . . .
C19 C 0.5500(6) 0.8102(6) 0.49856(18) 0.0479(12) Uani 1 1 d . . . . .
H19A H 0.501435 0.770310 0.467980 0.072 Uiso 1 1 calc GR . . . .
H19B H 0.650264 0.873522 0.491180 0.072 Uiso 1 1 calc GR . . . .
H19C H 0.466449 0.875440 0.515519 0.072 Uiso 1 1 calc GR . . . .
C20 C 0.7742(5) 0.6174(5) 0.65816(15) 0.0353(10) Uani 1 1 d . . . . .
H20A H 0.897057 0.631112 0.658663 0.053 Uiso 1 1 calc GR . . . .
H20B H 0.742443 0.532837 0.680732 0.053 Uiso 1 1 calc GR . . . .
H20C H 0.719533 0.715489 0.668317 0.053 Uiso 1 1 calc GR . . . .

loop_
_atom_site_aniso_label
_atom_site_aniso_U_11
_atom_site_aniso_U_22
_atom_site_aniso_U_33
_atom_site_aniso_U_23
_atom_site_aniso_U_13
_atom_site_aniso_U_12
P1 0.0247(5) 0.0282(5) 0.0272(5) -0.0015(5) -0.0001(4) 0.0007(4)
O1 0.0361(15) 0.0297(15) 0.0369(16) -0.0053(13) 0.0002(13) 0.0025(12)
O2 0.0450(18) 0.055(2) 0.0315(17) 0.0069(15) -0.0059(14) -0.0103(16)
N1 0.0278(18) 0.043(2) 0.0320(19) -0.0015(16) -0.0002(15) -0.0084(15)
C1 0.0265(19) 0.034(2) 0.034(2) 0.0025(17) -0.0017(18) -0.0007(17)
C2 0.028(2) 0.036(2) 0.028(2) 0.0002(18) 0.0017(17) -0.0005(18)
C3 0.030(2) 0.030(2) 0.033(2) 0.0001(18) -0.0016(18) 0.0041(18)
C4 0.032(2) 0.048(3) 0.040(3) -0.003(2) -0.006(2) -0.002(2)
C5 0.050(3) 0.055(3) 0.043(3) 0.001(2) 0.009(2) -0.018(3)
C6 0.0233(19) 0.027(2) 0.031(2) -0.0033(17) 0.0000(17) 0.0027(16)
C7 0.031(2) 0.039(2) 0.028(2) -0.0031(18) -0.0009(18) 0.0049(18)
C8 0.034(2) 0.049(3) 0.033(2) -0.009(2) -0.0076(19) 0.009(2)
C9 0.026(2) 0.040(2) 0.046(3) -0.010(2) -0.008(2) 0.001(2)
C10 0.028(2) 0.039(2) 0.047(3) -0.001(2) 0.0007(19) -0.0021(18)
C11 0.032(2) 0.036(2) 0.030(2) 0.0001(19) 0.0011(18) 0.0025(18)
C12 0.0224(19) 0.028(2) 0.027(2) -0.0007(16) -0.0017(16) -0.0023(16)
C13 0.0204(18) 0.032(2) 0.031(2) -0.0051(17) -0.0002(16) 0.0012(16)
C14 0.028(2) 0.026(2) 0.041(2) -0.0046(17) 0.0011(19) 0.0003(17)
C15 0.026(2) 0.032(2) 0.037(2) 0.0022(18) -0.0014(19) 0.0018(18)
C16 0.028(2) 0.039(2) 0.026(2) 0.0012(18) -0.0029(17) -0.0023(18)
C17 0.0250(19) 0.033(2) 0.025(2) -0.0014(16) -0.0003(16) -0.0020(17)
C18 0.048(2) 0.036(2) 0.033(2) -0.009(2) -0.0104(19) -0.004(2)
C19 0.049(3) 0.045(3) 0.050(3) 0.009(2) -0.005(2) 0.006(2)
C20 0.035(2) 0.035(2) 0.036(2) -0.0097(19) -0.0063(19) 0.0022(19)

loop_
_atom_type_symbol
_atom_type_description
_atom_type_scat_dispersion_real
_atom_type_scat_dispersion_imag
_atom_type_scat_source
C C 0.0148 0.0070 'International Tables Vol C Tables 4.2.6.8 and 6.1.1.4'
H H 0.0000 0.0000 'International Tables Vol C Tables 4.2.6.8 and 6.1.1.4'
N N 0.0253 0.0136 'International Tables Vol C Tables 4.2.6.8 and 6.1.1.4'
O O 0.0412 0.0250 'International Tables Vol C Tables 4.2.6.8 and 6.1.1.4'
P P 0.2596 0.3354 'International Tables Vol C Tables 4.2.6.8 and 6.1.1.4'

loop_
_geom_angle_atom_site_label_1
_geom_angle_atom_site_label_2
_geom_angle_atom_site_label_3
_geom_angle
_geom_angle_site_symmetry_1
_geom_angle_site_symmetry_3
_geom_angle_publ_flag
O1 P1 C1 110.12(18) . . ?
O1 P1 C6 110.39(17) . . ?
O1 P1 C12 113.70(17) . . ?
C1 P1 C6 109.35(18) . . ?
C1 P1 C12 107.55(18) . . ?
C6 P1 C12 105.56(18) . . ?
C3 N1 C4 125.1(3) . . ?
C3 N1 C5 118.4(4) . . ?
C4 N1 C5 116.5(3) . . ?
P1 C1 H1A 110.1 . . ?
P1 C1 H1B 110.1 . . ?
H1A C1 H1B 108.4 . . ?
C2 C1 P1 107.9(3) . . ?
C2 C1 H1A 110.1 . . ?
C2 C1 H1B 110.1 . . ?
C1 C2 H2A 108.9 . . ?
C1 C2 H2B 108.9 . . ?
C1 C2 C3 113.5(3) . . ?
H2A C2 H2B 107.7 . . ?
C3 C2 H2A 108.9 . . ?
C3 C2 H2B 108.9 . . ?
O2 C3 N1 122.9(4) . . ?
O2 C3 C2 121.0(4) . . ?
N1 C3 C2 116.1(4) . . ?
N1 C4 H4A 109.5 . . ?
N1 C4 H4B 109.5 . . ?
N1 C4 H4C 109.5 . . ?
H4A C4 H4B 109.5 . . ?
H4A C4 H4C 109.5 . . ?
H4B C4 H4C 109.5 . . ?
N1 C5 H5A 109.5 . . ?
N1 C5 H5B 109.5 . . ?
N1 C5 H5C 109.5 . . ?
H5A C5 H5B 109.5 . . ?
H5A C5 H5C 109.5 . . ?
H5B C5 H5C 109.5 . . ?
C7 C6 P1 123.5(3) . . ?
C7 C6 C11 119.1(4) . . ?
C11 C6 P1 117.3(3) . . ?
C6 C7 H7 119.8 . . ?
C6 C7 C8 120.5(4) . . ?
C8 C7 H7 119.8 . . ?
C7 C8 H8 119.8 . . ?
C9 C8 C7 120.3(4) . . ?
C9 C8 H8 119.8 . . ?
C8 C9 H9 120.2 . . ?
C10 C9 C8 119.5(4) . . ?
C10 C9 H9 120.2 . . ?
C9 C10 H10 119.7 . . ?
C9 C10 C11 120.5(4) . . ?
C11 C10 H10 119.7 . . ?
C6 C11 H11 120.0 . . ?
C10 C11 C6 120.0(4) . . ?
C10 C11 H11 120.0 . . ?
C13 C12 P1 121.2(3) . . ?
C17 C12 P1 120.3(3) . . ?
C17 C12 C13 118.4(3) . . ?
C12 C13 C20 124.2(3) . . ?
C14 C13 C12 118.7(4) . . ?
C14 C13 C20 117.1(4) . . ?
C13 C14 H14 118.4 . . ?
C13 C14 C15 123.3(4) . . ?
C15 C14 H14 118.4 . . ?
C14 C15 C16 117.6(4) . . ?
C14 C15 C19 121.8(4) . . ?
C16 C15 C19 120.6(4) . . ?
C15 C16 H16 119.1 . . ?
C15 C16 C17 121.8(4) . . ?
C17 C16 H16 119.1 . . ?
C12 C17 C18 124.5(4) . . ?
C16 C17 C12 119.8(4) . . ?
C16 C17 C18 115.7(3) . . ?
C17 C18 H18A 109.5 . . ?
C17 C18 H18B 109.5 . . ?
C17 C18 H18C 109.5 . . ?
H18A C18 H18B 109.5 . . ?
H18A C18 H18C 109.5 . . ?
H18B C18 H18C 109.5 . . ?
C15 C19 H19A 109.5 . . ?
C15 C19 H19B 109.5 . . ?
C15 C19 H19C 109.5 . . ?
H19A C19 H19B 109.5 . . ?
H19A C19 H19C 109.5 . . ?
H19B C19 H19C 109.5 . . ?
C13 C20 H20A 109.5 . . ?
C13 C20 H20B 109.5 . . ?
C13 C20 H20C 109.5 . . ?
H20A C20 H20B 109.5 . . ?
H20A C20 H20C 109.5 . . ?
H20B C20 H20C 109.5 . . ?

loop_
_geom_bond_atom_site_label_1
_geom_bond_atom_site_label_2
_geom_bond_distance
_geom_bond_site_symmetry_2
_geom_bond_publ_flag
P1 O1 1.487(3) . ?
P1 C1 1.811(4) . ?
P1 C6 1.813(4) . ?
P1 C12 1.827(4) . ?
O2 C3 1.220(5) . ?
N1 C3 1.340(5) . ?
N1 C4 1.449(5) . ?
N1 C5 1.459(5) . ?
C1 H1A 0.9900 . ?
C1 H1B 0.9900 . ?
C1 C2 1.520(5) . ?
C2 H2A 0.9900 . ?
C2 H2B 0.9900 . ?
C2 C3 1.525(6) . ?
C4 H4A 0.9800 . ?
C4 H4B 0.9800 . ?
C4 H4C 0.9800 . ?
C5 H5A 0.9800 . ?
C5 H5B 0.9800 . ?
C5 H5C 0.9800 . ?
C6 C7 1.380(5) . ?
C6 C11 1.396(6) . ?
C7 H7 0.9500 . ?
C7 C8 1.385(6) . ?
C8 H8 0.9500 . ?
C8 C9 1.380(6) . ?
C9 H9 0.9500 . ?
C9 C10 1.378(6) . ?
C10 H10 0.9500 . ?
C10 C11 1.384(6) . ?
C11 H11 0.9500 . ?
C12 C13 1.432(5) . ?
C12 C17 1.410(5) . ?
C13 C14 1.383(5) . ?
C13 C20 1.513(5) . ?
C14 H14 0.9500 . ?
C14 C15 1.384(6) . ?
C15 C16 1.392(6) . ?
C15 C19 1.499(6) . ?
C16 H16 0.9500 . ?
C16 C17 1.397(5) . ?
C17 C18 1.511(6) . ?
C18 H18A 0.9800 . ?
C18 H18B 0.9800 . ?
C18 H18C 0.9800 . ?
C19 H19A 0.9800 . ?
C19 H19B 0.9800 . ?
C19 H19C 0.9800 . ?
C20 H20A 0.9800 . ?
C20 H20B 0.9800 . ?
C20 H20C 0.9800 . ?
